data_7052785
loop_
_publ_author_name
'Paul, Nidhin'
'Muthusubramanian, Shanmugam'
'Bhuvanesh, Nattamai'

_publ_section_title
;
 A green protocol for the synthesis of conformationally rigid sulfur
 linked bisquinolines by double Friedlander reaction in water
;
_journal_issue 11
_journal_name_full 'New Journal of Chemistry'
_journal_page_first 2607
_journal_paper_doi 10.1039/c1nj20539k
_journal_volume 35
_journal_year 2011
_chemical_formula_moiety 'C42 H26 Cl2 N2 S'
_chemical_formula_sum 'C42 H26 Cl2 N2 S'
_chemical_formula_weight 661.62
_chemical_name_systematic
;
?
;
_space_group_IT_number 14
_symmetry_cell_setting monoclinic
_symmetry_space_group_name_Hall '-P 2yn'
_symmetry_space_group_name_H-M 'P 1 21/n 1'
_atom_sites_solution_hydrogens geom
_atom_sites_solution_primary direct
_atom_sites_solution_secondary difmap
_audit_creation_method SHELXL-97
_cell_angle_alpha 90.00
_cell_angle_beta 115.113(8)
_cell_angle_gamma 90.00
_cell_formula_units_Z 4
_cell_length_a 20.036(3)
_cell_length_b 8.2313(13)
_cell_length_c 21.197(5)
_cell_measurement_reflns_used 908
_cell_measurement_temperature 110(2)
_cell_measurement_theta_max 58.03
_cell_measurement_theta_min 4.00
_cell_volume 3165.4(10)
_computing_cell_refinement
;
CELL-NOW (Sheldrick, 2003) and SAINT (BRUKER-NONIUS, 2003)
;
_computing_data_collection 'FRAMBO (BRUKER-NONIUS, 2003)'
_computing_data_reduction 'Bruker APEX2'
_computing_molecular_graphics 'X-SEED (Barbour, 2001)'
_computing_publication_material 'Bruker SHELXTL'
_computing_structure_refinement 'SHELXL-97 (Sheldrick, 2008)'
_computing_structure_solution 'SHELXS-97 (Sheldrick, 2008)'
_diffrn_ambient_temperature 110(2)
_diffrn_measured_fraction_theta_full 0.975
_diffrn_measured_fraction_theta_max 0.975
_diffrn_measurement_device_type 'BRUKER GADDS D8 Discover'
_diffrn_measurement_method 'phi and omega scans'
_diffrn_radiation_monochromator graphite
_diffrn_radiation_source 'fine-focus sealed tube'
_diffrn_radiation_type CuK\a
_diffrn_radiation_wavelength 1.54178
_diffrn_reflns_av_R_equivalents 0.0984
_diffrn_reflns_av_sigmaI/netI 0.0801
_diffrn_reflns_limit_h_max 22
_diffrn_reflns_limit_h_min -22
_diffrn_reflns_limit_k_max 9
_diffrn_reflns_limit_k_min -9
_diffrn_reflns_limit_l_max 23
_diffrn_reflns_limit_l_min -23
_diffrn_reflns_number 17717
_diffrn_reflns_theta_full 60.00
_diffrn_reflns_theta_max 60.00
_diffrn_reflns_theta_min 2.54
_diffrn_standards_decay_% 0
_diffrn_standards_interval_time 60
_diffrn_standards_number 3
_exptl_absorpt_coefficient_mu 2.728
_exptl_absorpt_correction_T_max 0.921
_exptl_absorpt_correction_T_min 0.822
_exptl_absorpt_correction_type multi-scan
_exptl_absorpt_process_details 'SADABS; (Sheldrick, 2006)'
_exptl_crystal_colour colorless
_exptl_crystal_density_diffrn 1.388
_exptl_crystal_density_method 'not measured'
_exptl_crystal_description block
_exptl_crystal_F_000 1368
_exptl_crystal_size_max 0.13
_exptl_crystal_size_mid 0.06
_exptl_crystal_size_min 0.03
_refine_diff_density_max 0.289
_refine_diff_density_min -0.303
_refine_diff_density_rms 0.069
_refine_ls_extinction_method none
_refine_ls_goodness_of_fit_ref 1.041
_refine_ls_hydrogen_treatment constr
_refine_ls_matrix_type full
_refine_ls_number_parameters 424
_refine_ls_number_reflns 4584
_refine_ls_number_restraints 0
_refine_ls_restrained_S_all 1.041
_refine_ls_R_factor_all 0.0783
_refine_ls_R_factor_gt 0.0496
_refine_ls_shift/su_max 0.001
_refine_ls_shift/su_mean 0.000
_refine_ls_structure_factor_coef Fsqd
_refine_ls_weighting_details 'calc w=1/[\s^2^(Fo^2^)+(0.0618P)^2^+0.2249P] where P=(Fo^2^+2Fc^2^)/3'
_refine_ls_weighting_scheme calc
_refine_ls_wR_factor_gt 0.1179
_refine_ls_wR_factor_ref 0.1304
_reflns_number_gt 2975
_reflns_number_total 4584
_reflns_threshold_expression >2sigma(I)
_cod_data_source_file c1nj20539k.txt
_cod_data_source_block dfc_acta
_cod_depositor_comments
;
The following automatic conversions were performed:

'_symmetry_cell_setting' value 'Monoclinic' changed to 'monoclinic'
according to /home/saulius/struct/CIF-dictionaries/cif_core.dic
dictionary named 'cif_core.dic' version 2.4.1 from 2010-06-29.

Automatic conversion script
Id: cif_fix_values 1715 2011-07-08 13:25:40Z adriana 
;
_cod_original_sg_symbol_H-M 'P 21/n'
_cod_database_code 7052785

loop_
_symmetry_equiv_pos_as_xyz
'x, y, z'
'-x+1/2, y+1/2, -z+1/2'
'-x, -y, -z'
'x-1/2, -y-1/2, z-1/2'

loop_
_atom_site_label
_atom_site_type_symbol
_atom_site_fract_x
_atom_site_fract_y
_atom_site_fract_z
_atom_site_U_iso_or_equiv
_atom_site_adp_type
_atom_site_occupancy
_atom_site_symmetry_multiplicity
_atom_site_calc_flag
_atom_site_refinement_flags
S1 S 0.80038(5) 0.75710(11) 0.11140(4) 0.0277(2) Uani 1 1 d .
Cl1 Cl 0.52025(6) 1.18129(12) -0.23929(5) 0.0409(3) Uani 1 1 d .
Cl2 Cl 0.74910(6) 0.30178(12) -0.23787(5) 0.0398(3) Uani 1 1 d .
C1 C 0.71329(19) 0.8358(4) 0.05298(18) 0.0270(8) Uani 1 1 d .
C2 C 0.6497(2) 0.7970(4) 0.06536(18) 0.0247(8) Uani 1 1 d .
C3 C 0.57055(19) 0.8963(5) -0.04249(19) 0.0276(8) Uani 1 1 d .
C4 C 0.6296(2) 0.9587(4) -0.05541(18) 0.0267(8) Uani 1 1 d .
C5 C 0.7035(2) 0.9264(4) -0.00563(19) 0.0264(8) Uani 1 1 d .
C6 C 0.4967(2) 0.9215(5) -0.0922(2) 0.0328(9) Uani 1 1 d .
H6A H 0.4573 0.8790 -0.0836 0.039 Uiso 1 1 calc R
C7 C 0.4815(2) 1.0055(5) -0.1521(2) 0.0340(9) Uani 1 1 d .
H7A H 0.4321 1.0206 -0.1855 0.041 Uiso 1 1 calc R
C8 C 0.5406(2) 1.0693(5) -0.1632(2) 0.0327(9) Uani 1 1 d .
C9 C 0.6119(2) 1.0497(4) -0.11758(19) 0.0286(8) Uani 1 1 d .
H9A H 0.6500 1.0966 -0.1270 0.034 Uiso 1 1 calc R
C10 C 0.65811(19) 0.7363(5) 0.13487(18) 0.0299(8) Uani 1 1 d .
C11 C 0.6141(2) 0.6101(5) 0.1395(2) 0.0350(9) Uani 1 1 d .
H11A H 0.5820 0.5538 0.0988 0.042 Uiso 1 1 calc R
C12 C 0.6179(2) 0.5673(6) 0.2043(2) 0.0453(11) Uani 1 1 d .
H12A H 0.5885 0.4804 0.2080 0.054 Uiso 1 1 calc R
C13 C 0.6640(2) 0.6504(7) 0.2635(2) 0.0516(13) Uani 1 1 d .
H13A H 0.6661 0.6204 0.3076 0.062 Uiso 1 1 calc R
C14 C 0.7070(2) 0.7765(6) 0.2589(2) 0.0485(12) Uani 1 1 d .
H14A H 0.7379 0.8348 0.2996 0.058 Uiso 1 1 calc R
C15 C 0.7049(2) 0.8178(5) 0.1948(2) 0.0379(9) Uani 1 1 d .
H15A H 0.7357 0.9024 0.1918 0.045 Uiso 1 1 calc R
C16 C 0.7664(2) 0.9939(4) -0.01661(19) 0.0277(8) Uani 1 1 d .
C17 C 0.8152(2) 1.0983(5) 0.0334(2) 0.0307(8) Uani 1 1 d .
H17A H 0.8095 1.1179 0.0750 0.037 Uiso 1 1 calc R
C18 C 0.8717(2) 1.1741(5) 0.0237(2) 0.0351(9) Uani 1 1 d .
H18A H 0.9040 1.2463 0.0581 0.042 Uiso 1 1 calc R
C19 C 0.8811(2) 1.1443(5) -0.0364(2) 0.0386(10) Uani 1 1 d .
H19A H 0.9196 1.1966 -0.0434 0.046 Uiso 1 1 calc R
C20 C 0.8346(2) 1.0390(5) -0.0856(2) 0.0361(9) Uani 1 1 d .
H20A H 0.8419 1.0167 -0.1262 0.043 Uiso 1 1 calc R
C21 C 0.7766(2) 0.9642(5) -0.0766(2) 0.0332(9) Uani 1 1 d .
H21A H 0.7441 0.8931 -0.1114 0.040 Uiso 1 1 calc R
C22 C 0.83274(19) 0.6739(4) 0.05164(18) 0.0264(8) Uani 1 1 d .
C23 C 0.9050(2) 0.7144(4) 0.05957(19) 0.0277(8) Uani 1 1 d .
C24 C 0.8830(2) 0.6017(4) -0.04683(19) 0.0292(8) Uani 1 1 d .
C25 C 0.8130(2) 0.5410(4) -0.05656(18) 0.0259(8) Uani 1 1 d .
C26 C 0.78766(19) 0.5781(4) -0.00398(18) 0.0248(8) Uani 1 1 d .
C27 C 0.9087(2) 0.5717(5) -0.0992(2) 0.0343(9) Uani 1 1 d .
H27A H 0.9552 0.6135 -0.0933 0.041 Uiso 1 1 calc R
C28 C 0.8674(2) 0.4840(5) -0.1575(2) 0.0344(9) Uani 1 1 d .
H28A H 0.8845 0.4666 -0.1925 0.041 Uiso 1 1 calc R
C29 C 0.7998(2) 0.4203(5) -0.16495(19) 0.0314(9) Uani 1 1 d .
C30 C 0.7723(2) 0.4460(4) -0.11640(19) 0.0290(8) Uani 1 1 d .
H30A H 0.7263 0.4003 -0.1229 0.035 Uiso 1 1 calc R
C31 C 0.96008(19) 0.7932(4) 0.12403(19) 0.0284(8) Uani 1 1 d .
C32 C 0.9727(2) 0.7363(5) 0.18964(19) 0.0307(8) Uani 1 1 d .
H32A H 0.9438 0.6493 0.1940 0.037 Uiso 1 1 calc R
C33 C 1.0271(2) 0.8048(5) 0.2492(2) 0.0324(9) Uani 1 1 d .
H33A H 1.0364 0.7627 0.2939 0.039 Uiso 1 1 calc R
C34 C 1.0677(2) 0.9357(5) 0.2428(2) 0.0345(9) Uani 1 1 d .
H34A H 1.1045 0.9844 0.2833 0.041 Uiso 1 1 calc R
C35 C 1.0548(2) 0.9943(5) 0.1780(2) 0.0332(9) Uani 1 1 d .
H35A H 1.0820 1.0849 0.1738 0.040 Uiso 1 1 calc R
C36 C 1.00225(19) 0.9223(4) 0.11859(19) 0.0283(8) Uani 1 1 d .
H36A H 0.9950 0.9611 0.0739 0.034 Uiso 1 1 calc R
C37 C 0.7167(2) 0.5101(4) -0.01007(19) 0.0280(8) Uani 1 1 d .
C38 C 0.7157(2) 0.4074(4) 0.04200(19) 0.0291(8) Uani 1 1 d .
H38A H 0.7602 0.3877 0.0822 0.035 Uiso 1 1 calc R
C39 C 0.6513(2) 0.3340(5) 0.0363(2) 0.0326(9) Uani 1 1 d .
H39A H 0.6517 0.2642 0.0721 0.039 Uiso 1 1 calc R
C40 C 0.5862(2) 0.3626(5) -0.0220(2) 0.0341(9) Uani 1 1 d .
H40A H 0.5421 0.3097 -0.0270 0.041 Uiso 1 1 calc R
C41 C 0.5854(2) 0.4679(5) -0.0729(2) 0.0320(9) Uani 1 1 d .
H41A H 0.5403 0.4912 -0.1119 0.038 Uiso 1 1 calc R
C42 C 0.6501(2) 0.5398(4) -0.06739(18) 0.0279(8) Uani 1 1 d .
H42A H 0.6491 0.6105 -0.1032 0.034 Uiso 1 1 calc R
N1 N 0.58170(16) 0.8216(4) 0.01881(15) 0.0287(7) Uani 1 1 d .
N2 N 0.92904(17) 0.6827(4) 0.01149(16) 0.0302(7) Uani 1 1 d .

loop_
_atom_site_aniso_label
_atom_site_aniso_U_11
_atom_site_aniso_U_22
_atom_site_aniso_U_33
_atom_site_aniso_U_23
_atom_site_aniso_U_13
_atom_site_aniso_U_12
S1 0.0259(5) 0.0341(5) 0.0235(4) -0.0018(4) 0.0109(4) 0.0018(4)
Cl1 0.0439(6) 0.0410(5) 0.0355(5) 0.0115(4) 0.0146(5) 0.0076(4)
Cl2 0.0429(6) 0.0453(6) 0.0273(5) -0.0072(4) 0.0112(4) 0.0027(4)
C1 0.028(2) 0.0255(19) 0.0272(19) -0.0025(15) 0.0116(17) -0.0024(15)
C2 0.027(2) 0.0256(19) 0.0242(18) -0.0046(14) 0.0129(17) 0.0003(14)
C3 0.026(2) 0.032(2) 0.0252(19) -0.0035(15) 0.0109(17) 0.0033(15)
C4 0.029(2) 0.0263(19) 0.0237(18) -0.0042(15) 0.0104(17) 0.0003(15)
C5 0.029(2) 0.0254(19) 0.0289(19) -0.0044(15) 0.0163(17) -0.0014(15)
C6 0.027(2) 0.040(2) 0.032(2) -0.0014(17) 0.0138(18) 0.0035(16)
C7 0.029(2) 0.042(2) 0.030(2) -0.0007(17) 0.0108(18) 0.0068(17)
C8 0.038(2) 0.029(2) 0.032(2) -0.0022(16) 0.0153(19) 0.0032(16)
C9 0.031(2) 0.0256(19) 0.0283(19) 0.0003(15) 0.0111(18) 0.0017(15)
C10 0.0250(19) 0.042(2) 0.0245(19) 0.0013(16) 0.0122(17) 0.0079(16)
C11 0.028(2) 0.045(2) 0.034(2) 0.0070(18) 0.0148(18) 0.0044(18)
C12 0.040(2) 0.060(3) 0.047(3) 0.017(2) 0.029(2) 0.009(2)
C13 0.043(3) 0.084(4) 0.033(2) 0.019(2) 0.021(2) 0.020(3)
C14 0.034(2) 0.081(3) 0.028(2) -0.003(2) 0.010(2) 0.011(2)
C15 0.031(2) 0.054(3) 0.031(2) -0.0034(19) 0.0158(19) 0.0022(18)
C16 0.028(2) 0.0266(19) 0.0298(19) 0.0048(16) 0.0136(17) 0.0010(15)
C17 0.029(2) 0.032(2) 0.030(2) 0.0006(16) 0.0119(17) 0.0036(16)
C18 0.029(2) 0.029(2) 0.043(2) 0.0031(17) 0.0119(19) 0.0014(16)
C19 0.039(2) 0.031(2) 0.053(3) 0.0146(19) 0.026(2) 0.0046(18)
C20 0.044(2) 0.035(2) 0.038(2) 0.0075(18) 0.026(2) 0.0046(19)
C21 0.038(2) 0.032(2) 0.030(2) 0.0007(16) 0.0153(18) 0.0073(17)
C22 0.0272(19) 0.0283(19) 0.0248(18) 0.0033(15) 0.0120(16) 0.0045(15)
C23 0.028(2) 0.0248(19) 0.0293(19) 0.0033(15) 0.0115(17) 0.0028(15)
C24 0.033(2) 0.030(2) 0.028(2) 0.0014(15) 0.0158(18) 0.0031(16)
C25 0.0284(19) 0.0260(18) 0.0241(18) 0.0025(15) 0.0118(16) 0.0086(15)
C26 0.0224(18) 0.0253(18) 0.0239(18) 0.0037(14) 0.0072(16) 0.0037(14)
C27 0.029(2) 0.043(2) 0.032(2) -0.0004(17) 0.0139(19) 0.0001(17)
C28 0.035(2) 0.045(2) 0.028(2) 0.0021(17) 0.0174(18) 0.0084(18)
C29 0.035(2) 0.034(2) 0.0231(19) 0.0024(15) 0.0101(18) 0.0104(16)
C30 0.031(2) 0.030(2) 0.0254(19) -0.0004(15) 0.0113(17) 0.0030(16)
C31 0.0239(19) 0.032(2) 0.0301(19) -0.0020(15) 0.0119(17) 0.0032(15)
C32 0.0253(19) 0.034(2) 0.032(2) -0.0005(16) 0.0110(17) -0.0006(16)
C33 0.033(2) 0.034(2) 0.0279(19) 0.0020(16) 0.0107(18) 0.0005(17)
C34 0.027(2) 0.041(2) 0.030(2) -0.0044(17) 0.0061(18) -0.0010(17)
C35 0.032(2) 0.034(2) 0.038(2) -0.0045(17) 0.0188(19) -0.0037(16)
C36 0.0262(19) 0.032(2) 0.0294(19) 0.0007(16) 0.0150(17) 0.0001(15)
C37 0.034(2) 0.0270(19) 0.0282(19) -0.0054(15) 0.0187(18) 0.0008(16)
C38 0.031(2) 0.031(2) 0.0254(18) 0.0014(15) 0.0111(17) 0.0043(16)
C39 0.038(2) 0.030(2) 0.036(2) 0.0023(16) 0.021(2) -0.0016(17)
C40 0.030(2) 0.037(2) 0.038(2) -0.0083(18) 0.0165(19) -0.0062(17)
C41 0.029(2) 0.034(2) 0.031(2) -0.0065(17) 0.0103(17) -0.0015(16)
C42 0.031(2) 0.0282(19) 0.0227(18) -0.0011(15) 0.0096(18) 0.0022(16)
N1 0.0253(17) 0.0366(17) 0.0260(16) -0.0006(13) 0.0127(15) 0.0034(13)
N2 0.0302(17) 0.0348(17) 0.0279(16) -0.0018(13) 0.0146(15) 0.0032(14)

loop_
_atom_type_symbol
_atom_type_description
_atom_type_scat_dispersion_real
_atom_type_scat_dispersion_imag
_atom_type_scat_source
C C 0.0033 0.0016 'International Tables Vol C Tables 4.2.6.8 and 6.1.1.4'
H H 0.0000 0.0000 'International Tables Vol C Tables 4.2.6.8 and 6.1.1.4'
N N 0.0061 0.0033 'International Tables Vol C Tables 4.2.6.8 and 6.1.1.4'
O O 0.0106 0.0060 'International Tables Vol C Tables 4.2.6.8 and 6.1.1.4'

loop_
_geom_angle_atom_site_label_1
_geom_angle_atom_site_label_2
_geom_angle_atom_site_label_3
_geom_angle
C1 S1 C22 100.94(16)
C5 C1 C2 118.8(3)
C5 C1 S1 122.8(3)
C2 C1 S1 118.3(3)
N1 C2 C1 122.9(3)
N1 C2 C10 116.0(3)
C1 C2 C10 120.9(3)
N1 C3 C4 122.2(3)
N1 C3 C6 118.0(3)
C4 C3 C6 119.7(3)
C3 C4 C9 117.9(3)
C3 C4 C5 118.5(3)
C9 C4 C5 123.7(3)
C1 C5 C4 117.9(3)
C1 C5 C16 122.3(3)
C4 C5 C16 119.8(3)
C7 C6 C3 121.1(4)
C7 C6 H6A 119.5
C3 C6 H6A 119.5
C6 C7 C8 118.4(4)
C6 C7 H7A 120.8
C8 C7 H7A 120.8
C9 C8 C7 123.1(4)
C9 C8 Cl1 119.0(3)
C7 C8 Cl1 117.9(3)
C8 C9 C4 119.9(3)
C8 C9 H9A 120.1
C4 C9 H9A 120.0
C15 C10 C11 119.8(3)
C15 C10 C2 119.3(4)
C11 C10 C2 120.6(3)
C12 C11 C10 119.3(4)
C12 C11 H11A 120.4
C10 C11 H11A 120.4
C13 C12 C11 120.4(4)
C13 C12 H12A 119.8
C11 C12 H12A 119.8
C14 C13 C12 120.4(4)
C14 C13 H13A 119.8
C12 C13 H13A 119.8
C13 C14 C15 119.6(4)
C13 C14 H14A 120.2
C15 C14 H14A 120.2
C14 C15 C10 120.5(4)
C14 C15 H15A 119.8
C10 C15 H15A 119.8
C21 C16 C17 118.5(3)
C21 C16 C5 122.7(3)
C17 C16 C5 118.7(3)
C18 C17 C16 121.3(4)
C18 C17 H17A 119.3
C16 C17 H17A 119.3
C17 C18 C19 119.7(4)
C17 C18 H18A 120.1
C19 C18 H18A 120.1
C20 C19 C18 119.9(4)
C20 C19 H19A 120.1
C18 C19 H19A 120.1
C19 C20 C21 120.6(4)
C19 C20 H20A 119.7
C21 C20 H20A 119.7
C16 C21 C20 120.0(4)
C16 C21 H21A 120.0
C20 C21 H21A 120.0
C26 C22 C23 119.7(3)
C26 C22 S1 121.3(3)
C23 C22 S1 118.9(3)
N2 C23 C22 123.1(3)
N2 C23 C31 114.9(3)
C22 C23 C31 122.0(3)
N2 C24 C25 123.5(3)
N2 C24 C27 117.4(3)
C25 C24 C27 119.1(3)
C30 C25 C24 118.8(3)
C30 C25 C26 123.6(3)
C24 C25 C26 117.6(3)
C22 C26 C25 117.6(3)
C22 C26 C37 122.9(3)
C25 C26 C37 119.5(3)
C28 C27 C24 121.0(4)
C28 C27 H27A 119.5
C24 C27 H27A 119.5
C27 C28 C29 119.0(3)
C27 C28 H28A 120.5
C29 C28 H28A 120.5
C30 C29 C28 122.3(3)
C30 C29 Cl2 118.9(3)
C28 C29 Cl2 118.8(3)
C29 C30 C25 119.7(3)
C29 C30 H30A 120.2
C25 C30 H30A 120.2
C32 C31 C36 118.9(3)
C32 C31 C23 121.4(3)
C36 C31 C23 119.7(3)
C31 C32 C33 120.9(4)
C31 C32 H32A 119.6
C33 C32 H32A 119.6
C32 C33 C34 119.5(3)
C32 C33 H33A 120.3
C34 C33 H33A 120.3
C35 C34 C33 120.0(4)
C35 C34 H34A 120.0
C33 C34 H34A 120.0
C34 C35 C36 120.4(4)
C34 C35 H35A 119.8
C36 C35 H35A 119.8
C35 C36 C31 120.3(3)
C35 C36 H36A 119.8
C31 C36 H36A 119.8
C42 C37 C38 117.8(3)
C42 C37 C26 122.5(3)
C38 C37 C26 119.7(3)
C39 C38 C37 121.4(4)
C39 C38 H38A 119.3
C37 C38 H38A 119.3
C38 C39 C40 119.7(4)
C38 C39 H39A 120.2
C40 C39 H39A 120.2
C41 C40 C39 119.9(3)
C41 C40 H40A 120.0
C39 C40 H40A 120.0
C40 C41 C42 120.2(4)
C40 C41 H41A 119.9
C42 C41 H41A 119.9
C41 C42 C37 121.0(4)
C41 C42 H42A 119.5
C37 C42 H42A 119.5
C2 N1 C3 118.8(3)
C23 N2 C24 117.8(3)

loop_
_geom_bond_atom_site_label_1
_geom_bond_atom_site_label_2
_geom_bond_distance
S1 C1 1.779(4)
S1 C22 1.787(3)
Cl1 C8 1.749(4)
Cl2 C29 1.743(4)
C1 C5 1.390(5)
C1 C2 1.442(5)
C2 N1 1.315(5)
C2 C10 1.496(5)
C3 N1 1.368(5)
C3 C4 1.420(5)
C3 C6 1.421(5)
C4 C9 1.423(5)
C4 C5 1.432(5)
C5 C16 1.483(5)
C6 C7 1.361(6)
C6 H6A 0.9500
C7 C8 1.404(6)
C7 H7A 0.9500
C8 C9 1.351(6)
C9 H9A 0.9500
C10 C15 1.390(6)
C10 C11 1.393(6)
C11 C12 1.388(6)
C11 H11A 0.9500
C12 C13 1.383(7)
C12 H12A 0.9500
C13 C14 1.378(7)
C13 H13A 0.9500
C14 C15 1.384(6)
C14 H14A 0.9500
C15 H15A 0.9500
C16 C21 1.392(5)
C16 C17 1.392(5)
C17 C18 1.383(5)
C17 H17A 0.9500
C18 C19 1.385(6)
C18 H18A 0.9500
C19 C20 1.373(6)
C19 H19A 0.9500
C20 C21 1.399(6)
C20 H20A 0.9500
C21 H21A 0.9500
C22 C26 1.387(5)
C22 C23 1.424(5)
C23 N2 1.325(5)
C23 C31 1.492(5)
C24 N2 1.363(5)
C24 C25 1.419(5)
C24 C27 1.429(5)
C25 C30 1.416(5)
C25 C26 1.440(5)
C26 C37 1.482(5)
C27 C28 1.366(6)
C27 H27A 0.9500
C28 C29 1.399(6)
C28 H28A 0.9500
C29 C30 1.374(5)
C30 H30A 0.9500
C31 C32 1.385(5)
C31 C36 1.392(5)
C32 C33 1.389(5)
C32 H32A 0.9500
C33 C34 1.391(6)
C33 H33A 0.9500
C34 C35 1.373(6)
C34 H34A 0.9500
C35 C36 1.386(5)
C35 H35A 0.9500
C36 H36A 0.9500
C37 C42 1.393(5)
C37 C38 1.397(5)
C38 C39 1.383(5)
C38 H38A 0.9500
C39 C40 1.384(6)
C39 H39A 0.9500
C40 C41 1.379(6)
C40 H40A 0.9500
C41 C42 1.384(5)
C41 H41A 0.9500
C42 H42A 0.9500

loop_
_geom_torsion_atom_site_label_1
_geom_torsion_atom_site_label_2
_geom_torsion_atom_site_label_3
_geom_torsion_atom_site_label_4
_geom_torsion
C22 S1 C1 C5 -45.8(3)
C22 S1 C1 C2 131.2(3)
C5 C1 C2 N1 10.7(5)
S1 C1 C2 N1 -166.4(3)
C5 C1 C2 C10 -165.0(3)
S1 C1 C2 C10 17.9(5)
N1 C3 C4 C9 -173.3(3)
C6 C3 C4 C9 2.0(5)
N1 C3 C4 C5 6.9(5)
C6 C3 C4 C5 -177.7(3)
C2 C1 C5 C4 -7.9(5)
S1 C1 C5 C4 169.1(3)
C2 C1 C5 C16 170.1(3)
S1 C1 C5 C16 -13.0(5)
C3 C4 C5 C1 -0.2(5)
C9 C4 C5 C1 -180.0(3)
C3 C4 C5 C16 -178.3(3)
C9 C4 C5 C16 2.0(5)
N1 C3 C6 C7 175.1(3)
C4 C3 C6 C7 -0.4(6)
C3 C6 C7 C8 -1.0(6)
C6 C7 C8 C9 0.7(6)
C6 C7 C8 Cl1 -178.5(3)
C7 C8 C9 C4 1.0(6)
Cl1 C8 C9 C4 -179.8(3)
C3 C4 C9 C8 -2.3(5)
C5 C4 C9 C8 177.4(4)
N1 C2 C10 C15 -127.7(4)
C1 C2 C10 C15 48.3(5)
N1 C2 C10 C11 45.7(5)
C1 C2 C10 C11 -138.3(4)
C15 C10 C11 C12 -0.1(6)
C2 C10 C11 C12 -173.5(4)
C10 C11 C12 C13 0.8(6)
C11 C12 C13 C14 -0.1(7)
C12 C13 C14 C15 -1.3(7)
C13 C14 C15 C10 2.0(6)
C11 C10 C15 C14 -1.3(6)
C2 C10 C15 C14 172.2(4)
C1 C5 C16 C21 125.5(4)
C4 C5 C16 C21 -56.5(5)
C1 C5 C16 C17 -58.0(5)
C4 C5 C16 C17 120.0(4)
C21 C16 C17 C18 1.3(6)
C5 C16 C17 C18 -175.3(3)
C16 C17 C18 C19 -1.0(6)
C17 C18 C19 C20 -0.5(6)
C18 C19 C20 C21 1.5(6)
C17 C16 C21 C20 -0.2(6)
C5 C16 C21 C20 176.3(3)
C19 C20 C21 C16 -1.2(6)
C1 S1 C22 C26 -46.6(3)
C1 S1 C22 C23 130.0(3)
C26 C22 C23 N2 8.9(5)
S1 C22 C23 N2 -167.8(3)
C26 C22 C23 C31 -169.8(3)
S1 C22 C23 C31 13.5(5)
N2 C24 C25 C30 -174.5(3)
C27 C24 C25 C30 2.9(5)
N2 C24 C25 C26 4.7(5)
C27 C24 C25 C26 -177.9(3)
C23 C22 C26 C25 -7.8(5)
S1 C22 C26 C25 168.8(3)
C23 C22 C26 C37 170.4(3)
S1 C22 C26 C37 -12.9(5)
C30 C25 C26 C22 -179.4(3)
C24 C25 C26 C22 1.5(5)
C30 C25 C26 C37 2.3(5)
C24 C25 C26 C37 -176.8(3)
N2 C24 C27 C28 176.6(4)
C25 C24 C27 C28 -1.0(6)
C24 C27 C28 C29 -1.3(6)
C27 C28 C29 C30 1.6(6)
C27 C28 C29 Cl2 -177.5(3)
C28 C29 C30 C25 0.4(6)
Cl2 C29 C30 C25 179.5(3)
C24 C25 C30 C29 -2.7(5)
C26 C25 C30 C29 178.2(3)
N2 C23 C31 C32 -131.8(4)
C22 C23 C31 C32 47.0(5)
N2 C23 C31 C36 45.4(5)
C22 C23 C31 C36 -135.8(4)
C36 C31 C32 C33 -0.9(5)
C23 C31 C32 C33 176.3(3)
C31 C32 C33 C34 2.1(6)
C32 C33 C34 C35 -1.1(6)
C33 C34 C35 C36 -1.1(6)
C34 C35 C36 C31 2.4(6)
C32 C31 C36 C35 -1.3(5)
C23 C31 C36 C35 -178.5(3)
C22 C26 C37 C42 123.1(4)
C25 C26 C37 C42 -58.7(5)
C22 C26 C37 C38 -59.1(5)
C25 C26 C37 C38 119.1(4)
C42 C37 C38 C39 1.7(5)
C26 C37 C38 C39 -176.2(3)
C37 C38 C39 C40 -0.2(6)
C38 C39 C40 C41 -2.1(6)
C39 C40 C41 C42 2.8(6)
C40 C41 C42 C37 -1.2(6)
C38 C37 C42 C41 -1.0(5)
C26 C37 C42 C41 176.8(3)
C1 C2 N1 C3 -4.1(5)
C10 C2 N1 C3 171.8(3)
C4 C3 N1 C2 -4.7(5)
C6 C3 N1 C2 179.9(3)
C22 C23 N2 C24 -2.8(5)
C31 C23 N2 C24 176.0(3)
C25 C24 N2 C23 -4.1(5)
C27 C24 N2 C23 178.5(3)
